data_4315842
loop_
_publ_author_name
'Karunesh Keshav'
'Nem Singh'
'Anil J. Elias'

_publ_contact_author_address
;DEPARTMENT OF CHEMISTRY
INDIAN INSTITUTE OF TECHNOLOGY DELHI
HAUZ KHAS, NEW DELHI 110016
INDIA
;
_publ_contact_author_email elias@chemistry.iitd.ac.in
_publ_contact_author_fax +91-11-2658????
_publ_contact_author_name 'Dr.Anil J. Elias'
_publ_contact_author_phone +91-11-2659????
_publ_section_title
;
 Synthesis and Reactions of Ethynylferrocene-Derived Fluoro- and
 Chlorocyclotriphosphazenes
;
_journal_name_full 'Inorganic Chemistry'
_journal_page_first 5753
_journal_page_last 5765
_journal_paper_doi 10.1021/ic100703h
_journal_volume 49
_journal_year 2010
_chemical_formula_moiety 'C12 H9 Cl5 Fe N3 P3'
_chemical_formula_sum 'C12 H9 Cl5 Fe N3 P3'
_chemical_formula_weight 521.23
_chemical_name_systematic
; 
 ? 
;
_space_group_IT_number 11
_symmetry_cell_setting monoclinic
_symmetry_space_group_name_Hall '-P 2yb'
_symmetry_space_group_name_H-M 'P 1 21/m 1'
_atom_sites_solution_hydrogens geom
_atom_sites_solution_primary direct
_atom_sites_solution_secondary difmap
_audit_creation_method SHELXL-97
_cell_angle_alpha 90.00
_cell_angle_beta 105.453(2)
_cell_angle_gamma 90.00
_cell_formula_units_Z 2
_cell_length_a 8.1060(13)
_cell_length_b 9.3159(15)
_cell_length_c 13.322(2)
_cell_measurement_temperature 293(2)
_cell_volume 969.6(3)
_computing_cell_refinement 'Bruker SMART'
_computing_data_collection 'Bruker SMART'
_computing_data_reduction 'Bruker SAINT'
_computing_molecular_graphics 'Bruker SHELXTL'
_computing_publication_material 'Bruker SHELXTL'
_computing_structure_refinement 'SHELXL-97 (Sheldrick, 1997)'
_computing_structure_solution 'SHELXS-97 (Sheldrick, 1990)'
_diffrn_ambient_temperature 293(2)
_diffrn_measured_fraction_theta_full 0.999
_diffrn_measured_fraction_theta_max 0.999
_diffrn_measurement_device_type 'CCD area detector'
_diffrn_measurement_method 'phi and omega scans'
_diffrn_radiation_monochromator graphite
_diffrn_radiation_source 'fine-focus sealed tube'
_diffrn_radiation_type MoK\a
_diffrn_radiation_wavelength 0.71073
_diffrn_reflns_av_R_equivalents 0.0326
_diffrn_reflns_av_sigmaI/netI 0.0262
_diffrn_reflns_limit_h_max 9
_diffrn_reflns_limit_h_min -9
_diffrn_reflns_limit_k_max 11
_diffrn_reflns_limit_k_min -11
_diffrn_reflns_limit_l_max 15
_diffrn_reflns_limit_l_min -15
_diffrn_reflns_number 9069
_diffrn_reflns_theta_full 25.00
_diffrn_reflns_theta_max 25.00
_diffrn_reflns_theta_min 2.61
_exptl_absorpt_coefficient_mu 1.715
_exptl_absorpt_correction_type none
_exptl_crystal_colour red
_exptl_crystal_density_diffrn 1.785
_exptl_crystal_density_method 'not measured'
_exptl_crystal_description block
_exptl_crystal_F_000 516.0
_exptl_crystal_size_max 0.304
_exptl_crystal_size_mid 0.183
_exptl_crystal_size_min 0.156
_refine_diff_density_max 0.634
_refine_diff_density_min -0.310
_refine_diff_density_rms 0.072
_refine_ls_extinction_method none
_refine_ls_goodness_of_fit_ref 1.105
_refine_ls_hydrogen_treatment constr
_refine_ls_matrix_type full
_refine_ls_number_parameters 121
_refine_ls_number_reflns 1822
_refine_ls_number_restraints 0
_refine_ls_restrained_S_all 1.105
_refine_ls_R_factor_all 0.0406
_refine_ls_R_factor_gt 0.0395
_refine_ls_shift/su_max 0.000
_refine_ls_shift/su_mean 0.000
_refine_ls_structure_factor_coef Fsqd
_refine_ls_weighting_details 'calc w=1/[\s^2^(Fo^2^)+(0.0486P)^2^+1.1212P] where P=(Fo^2^+2Fc^2^)/3'
_refine_ls_weighting_scheme calc
_refine_ls_wR_factor_gt 0.1027
_refine_ls_wR_factor_ref 0.1037
_reflns_number_gt 1760
_reflns_number_total 1822
_reflns_threshold_expression >2sigma(I)
_cod_data_source_file ic100703h_si_002_02.cif
_cod_data_source_block 2
_cod_depositor_comments
;
The following automatic conversions were performed:

'_symmetry_cell_setting' value 'Monoclinic' changed to 'monoclinic'
according to the built-in table from CIF Core dictionary named
'cif_core.dic' version 2.4.1 from 2010-06-29.

Automatic conversion script
Id: cif_fix_values 1646 2011-03-28 12:23:43Z adriana 
;
_cod_original_sg_symbol_Hall -P2yb
_cod_database_code 4315842

loop_
_symmetry_equiv_pos_as_xyz
'x, y, z'
'-x, y+1/2, -z'
'-x, -y, -z'
'x, -y-1/2, z'

loop_
_atom_site_label
_atom_site_type_symbol
_atom_site_fract_x
_atom_site_fract_y
_atom_site_fract_z
_atom_site_U_iso_or_equiv
_atom_site_adp_type
_atom_site_occupancy
_atom_site_symmetry_multiplicity
_atom_site_calc_flag
_atom_site_refinement_flags
_atom_site_disorder_assembly
_atom_site_disorder_group
Fe1 Fe 0.35517(7) 0.2500 0.57762(4) 0.03176(19) Uani 1 2 d S . .
Cl1 Cl 0.42368(16) 0.2500 0.18552(11) 0.0634(4) Uani 1 2 d S . .
Cl2 Cl 0.74225(16) -0.00234(17) 0.02114(9) 0.0934(5) Uani 1 1 d . . .
Cl3 Cl 1.06640(13) -0.02457(13) 0.20305(9) 0.0738(3) Uani 1 1 d . . .
P1 P 0.67751(14) 0.2500 0.25794(9) 0.0386(3) Uani 1 2 d S . .
P2 P 0.86637(11) 0.10305(10) 0.14815(6) 0.0460(2) Uani 1 1 d . . .
N1 N 0.7556(4) 0.1047(3) 0.2289(2) 0.0503(7) Uani 1 1 d . . .
N2 N 0.9334(6) 0.2500 0.1161(4) 0.0628(12) Uani 1 2 d S . .
C1 C 0.6766(6) 0.2500 0.3869(4) 0.0427(10) Uani 1 2 d S . .
C2 C 0.6407(5) 0.2500 0.4679(3) 0.0362(9) Uani 1 2 d S . .
C3 C 0.5997(5) 0.2500 0.5651(3) 0.0360(9) Uani 1 2 d S . .
C4 C 0.5685(4) 0.1250(3) 0.6210(2) 0.0396(7) Uani 1 1 d . . .
H4 H 0.5787 0.0247 0.6013 0.048 Uiso 1 1 calc R . .
C5 C 0.5221(4) 0.1746(4) 0.7104(2) 0.0456(7) Uani 1 1 d . . .
H5 H 0.4918 0.1136 0.7627 0.055 Uiso 1 1 calc R . .
C6 C 0.1863(6) 0.2500 0.4326(4) 0.0568(14) Uani 1 2 d S . .
H6 H 0.2171 0.2500 0.3662 0.068 Uiso 1 2 calc SR . .
C7 C 0.1611(4) 0.1293(4) 0.4873(3) 0.0558(9) Uani 1 1 d . . .
H7 H 0.1708 0.0297 0.4660 0.067 Uiso 1 1 calc R . .
C8 C 0.1209(4) 0.1731(5) 0.5782(3) 0.0604(10) Uani 1 1 d . . .
H8 H 0.0946 0.1105 0.6311 0.072 Uiso 1 1 calc R . .

loop_
_atom_site_aniso_label
_atom_site_aniso_U_11
_atom_site_aniso_U_22
_atom_site_aniso_U_33
_atom_site_aniso_U_23
_atom_site_aniso_U_13
_atom_site_aniso_U_12
Fe1 0.0263(3) 0.0336(3) 0.0370(3) 0.000 0.0112(2) 0.000
Cl1 0.0411(6) 0.0862(10) 0.0599(8) 0.000 0.0079(5) 0.000
Cl2 0.0854(8) 0.1282(12) 0.0658(7) -0.0432(7) 0.0188(6) -0.0221(8)
Cl3 0.0617(6) 0.0834(8) 0.0834(7) 0.0041(6) 0.0316(5) 0.0242(5)
P1 0.0376(6) 0.0427(6) 0.0405(6) 0.000 0.0190(5) 0.000
P2 0.0448(5) 0.0547(5) 0.0440(5) -0.0078(4) 0.0211(4) 0.0012(4)
N1 0.0578(17) 0.0454(16) 0.0589(17) 0.0014(13) 0.0347(14) 0.0008(13)
N2 0.072(3) 0.068(3) 0.066(3) 0.000 0.049(2) 0.000
C1 0.038(2) 0.050(3) 0.044(2) 0.000 0.0184(19) 0.000
C2 0.0283(19) 0.040(2) 0.042(2) 0.000 0.0122(17) 0.000
C3 0.0261(19) 0.046(2) 0.036(2) 0.000 0.0076(16) 0.000
C4 0.0332(14) 0.0422(17) 0.0437(16) 0.0055(13) 0.0106(12) 0.0069(13)
C5 0.0386(15) 0.060(2) 0.0380(16) 0.0100(14) 0.0108(13) 0.0032(14)
C6 0.034(2) 0.088(4) 0.045(3) 0.000 0.005(2) 0.000
C7 0.0328(16) 0.051(2) 0.076(2) -0.0179(19) 0.0023(16) -0.0041(15)
C8 0.0290(15) 0.084(3) 0.068(2) 0.024(2) 0.0112(15) -0.0135(16)

loop_
_atom_type_symbol
_atom_type_description
_atom_type_scat_dispersion_real
_atom_type_scat_dispersion_imag
_atom_type_scat_source
C C 0.0033 0.0016 'International Tables Vol C Tables 4.2.6.8 and 6.1.1.4'
H H 0.0000 0.0000 'International Tables Vol C Tables 4.2.6.8 and 6.1.1.4'
N N 0.0061 0.0033 'International Tables Vol C Tables 4.2.6.8 and 6.1.1.4'
P P 0.1023 0.0942 'International Tables Vol C Tables 4.2.6.8 and 6.1.1.4'
Cl Cl 0.1484 0.1585 'International Tables Vol C Tables 4.2.6.8 and 6.1.1.4'
Fe Fe 0.3463 0.8444 'International Tables Vol C Tables 4.2.6.8 and 6.1.1.4'

loop_
_geom_angle_atom_site_label_1
_geom_angle_atom_site_label_2
_geom_angle_atom_site_label_3
_geom_angle
_geom_angle_site_symmetry_1
_geom_angle_site_symmetry_3
_geom_angle_publ_flag
C8 Fe1 C8 41.3(2) . 4_565 ?
C8 Fe1 C3 158.93(13) . . ?
C8 Fe1 C3 158.93(13) 4_565 . ?
C8 Fe1 C4 157.58(15) . 4_565 ?
C8 Fe1 C4 121.42(14) 4_565 4_565 ?
C3 Fe1 C4 41.44(10) . 4_565 ?
C8 Fe1 C4 121.42(14) . . ?
C8 Fe1 C4 157.58(15) 4_565 . ?
C3 Fe1 C4 41.44(10) . . ?
C4 Fe1 C4 69.73(18) 4_565 . ?
C8 Fe1 C7 40.07(15) . . ?
C8 Fe1 C7 67.83(14) 4_565 . ?
C3 Fe1 C7 124.48(14) . . ?
C4 Fe1 C7 160.66(15) 4_565 . ?
C4 Fe1 C7 108.35(14) . . ?
C8 Fe1 C7 67.83(14) . 4_565 ?
C8 Fe1 C7 40.07(15) 4_565 4_565 ?
C3 Fe1 C7 124.48(14) . 4_565 ?
C4 Fe1 C7 108.35(14) 4_565 4_565 ?
C4 Fe1 C7 160.66(15) . 4_565 ?
C7 Fe1 C7 66.7(2) . 4_565 ?
C8 Fe1 C5 121.45(14) . 4_565 ?
C8 Fe1 C5 106.23(14) 4_565 4_565 ?
C3 Fe1 C5 68.63(14) . 4_565 ?
C4 Fe1 C5 40.70(12) 4_565 4_565 ?
C4 Fe1 C5 68.56(13) . 4_565 ?
C7 Fe1 C5 157.92(16) . 4_565 ?
C7 Fe1 C5 123.29(15) 4_565 4_565 ?
C8 Fe1 C5 106.23(14) . . ?
C8 Fe1 C5 121.45(14) 4_565 . ?
C3 Fe1 C5 68.63(14) . . ?
C4 Fe1 C5 68.56(13) 4_565 . ?
C4 Fe1 C5 40.70(12) . . ?
C7 Fe1 C5 123.29(15) . . ?
C7 Fe1 C5 157.92(15) 4_565 . ?
C5 Fe1 C5 40.2(2) 4_565 . ?
C8 Fe1 C6 67.27(16) . . ?
C8 Fe1 C6 67.27(16) 4_565 . ?
C3 Fe1 C6 110.10(18) . . ?
C4 Fe1 C6 124.81(13) 4_565 . ?
C4 Fe1 C6 124.81(13) . . ?
C7 Fe1 C6 39.54(13) . . ?
C7 Fe1 C6 39.54(13) 4_565 . ?
C5 Fe1 C6 159.74(10) 4_565 . ?
C5 Fe1 C6 159.74(10) . . ?
N1 P1 N1 117.3(2) . 4_565 ?
N1 P1 C1 110.63(13) . . ?
N1 P1 C1 110.63(13) 4_565 . ?
N1 P1 Cl1 107.72(12) . . ?
N1 P1 Cl1 107.72(12) 4_565 . ?
C1 P1 Cl1 101.64(16) . . ?
N2 P2 N1 118.54(17) . . ?
N2 P2 Cl2 109.44(19) . . ?
N1 P2 Cl2 109.62(13) . . ?
N2 P2 Cl3 108.28(18) . . ?
N1 P2 Cl3 108.23(12) . . ?
Cl2 P2 Cl3 101.34(7) . . ?
P2 N1 P1 120.87(18) . . ?
P2 N2 P2 121.0(2) . 4_565 ?
C2 C1 P1 166.6(4) . . ?
C1 C2 C3 179.4(4) . . ?
C2 C3 C4 125.94(18) . 4_565 ?
C2 C3 C4 125.94(18) . . ?
C4 C3 C4 107.9(4) 4_565 . ?
C2 C3 Fe1 123.0(3) . . ?
C4 C3 Fe1 69.44(18) 4_565 . ?
C4 C3 Fe1 69.44(18) . . ?
C5 C4 C3 107.0(3) . . ?
C5 C4 Fe1 69.94(17) . . ?
C3 C4 Fe1 69.12(19) . . ?
C5 C4 H4 126.5 . . ?
C3 C4 H4 126.5 . . ?
Fe1 C4 H4 126.5 . . ?
C5 C5 C4 109.01(19) 4_565 . ?
C5 C5 Fe1 69.91(10) 4_565 . ?
C4 C5 Fe1 69.36(16) . . ?
C5 C5 H5 125.5 4_565 . ?
C4 C5 H5 125.5 . . ?
Fe1 C5 H5 125.5 . . ?
C7 C6 C7 108.6(5) 4_565 . ?
C7 C6 Fe1 70.0(2) 4_565 . ?
C7 C6 Fe1 70.0(2) . . ?
C7 C6 H6 125.7 4_565 . ?
C7 C6 H6 125.7 . . ?
Fe1 C6 H6 125.7 . . ?
C6 C7 C8 108.7(3) . . ?
C6 C7 Fe1 70.4(2) . . ?
C8 C7 Fe1 69.48(19) . . ?
C6 C7 H7 125.6 . . ?
C8 C7 H7 125.6 . . ?
Fe1 C7 H7 125.6 . . ?
C7 C8 C8 107.0(2) . 4_565 ?
C7 C8 Fe1 70.44(18) . . ?
C8 C8 Fe1 69.36(12) 4_565 . ?
C7 C8 H8 126.5 . . ?
C8 C8 H8 126.5 4_565 . ?
Fe1 C8 H8 126.5 . . ?

loop_
_geom_bond_atom_site_label_1
_geom_bond_atom_site_label_2
_geom_bond_distance
_geom_bond_site_symmetry_2
_geom_bond_publ_flag
Fe1 C8 2.032(3) . ?
Fe1 C8 2.032(3) 4_565 ?
Fe1 C3 2.032(4) . ?
Fe1 C4 2.037(3) 4_565 ?
Fe1 C4 2.037(3) . ?
Fe1 C7 2.044(3) . ?
Fe1 C7 2.044(3) 4_565 ?
Fe1 C5 2.044(3) 4_565 ?
Fe1 C5 2.044(3) . ?
Fe1 C6 2.049(5) . ?
Cl1 P1 2.0265(17) . ?
Cl2 P2 1.9829(14) . ?
Cl3 P2 1.9864(13) . ?
P1 N1 1.585(3) . ?
P1 N1 1.585(3) 4_565 ?
P1 C1 1.719(5) . ?
P2 N2 1.573(2) . ?
P2 N1 1.574(3) . ?
N2 P2 1.573(2) 4_565 ?
C1 C2 1.191(6) . ?
C2 C3 1.421(6) . ?
C3 C4 1.440(4) 4_565 ?
C3 C4 1.440(4) . ?
C4 C5 1.419(4) . ?
C4 H4 0.9800 . ?
C5 C5 1.404(7) 4_565 ?
C5 H5 0.9800 . ?
C6 C7 1.384(5) 4_565 ?
C6 C7 1.384(5) . ?
C6 H6 0.9800 . ?
C7 C8 1.396(5) . ?
C7 H7 0.9800 . ?
C8 C8 1.433(9) 4_565 ?
C8 H8 0.9800 . ?

loop_
_geom_torsion_atom_site_label_1
_geom_torsion_atom_site_label_2
_geom_torsion_atom_site_label_3
_geom_torsion_atom_site_label_4
_geom_torsion
_geom_torsion_site_symmetry_1
_geom_torsion_site_symmetry_2
_geom_torsion_site_symmetry_3
_geom_torsion_site_symmetry_4
_geom_torsion_publ_flag
N2 P2 N1 P1 13.7(4) . . . . ?
Cl2 P2 N1 P1 -112.9(2) . . . . ?
Cl3 P2 N1 P1 137.43(18) . . . . ?
N1 P1 N1 P2 -16.7(4) 4_565 . . . ?
C1 P1 N1 P2 -144.8(2) . . . . ?
Cl1 P1 N1 P2 104.9(2) . . . . ?
N1 P2 N2 P2 -10.4(5) . . . 4_565 ?
Cl2 P2 N2 P2 116.3(3) . . . 4_565 ?
Cl3 P2 N2 P2 -134.1(3) . . . 4_565 ?
N1 P1 C1 C2 -114.18(13) . . . . ?
N1 P1 C1 C2 114.18(13) 4_565 . . . ?
Cl1 P1 C1 C2 0.000(4) . . . . ?
P1 C1 C2 C3 180.00(11) . . . . ?
C1 C2 C3 C4 92.7(4) . . . 4_565 ?
C1 C2 C3 C4 -92.7(4) . . . . ?
C1 C2 C3 Fe1 180.00(12) . . . . ?
C8 Fe1 C3 C2 78.8(4) . . . . ?
C8 Fe1 C3 C2 -78.8(4) 4_565 . . . ?
C4 Fe1 C3 C2 -120.26(17) 4_565 . . . ?
C4 Fe1 C3 C2 120.26(17) . . . . ?
C7 Fe1 C3 C2 41.85(15) . . . . ?
C7 Fe1 C3 C2 -41.85(15) 4_565 . . . ?
C5 Fe1 C3 C2 -158.36(11) 4_565 . . . ?
C5 Fe1 C3 C2 158.36(11) . . . . ?
C6 Fe1 C3 C2 0.000(1) . . . . ?
C8 Fe1 C3 C4 -161.0(4) . . . 4_565 ?
C8 Fe1 C3 C4 41.5(5) 4_565 . . 4_565 ?
C4 Fe1 C3 C4 -119.5(3) . . . 4_565 ?
C7 Fe1 C3 C4 162.1(2) . . . 4_565 ?
C7 Fe1 C3 C4 78.4(3) 4_565 . . 4_565 ?
C5 Fe1 C3 C4 -38.1(2) 4_565 . . 4_565 ?
C5 Fe1 C3 C4 -81.4(2) . . . 4_565 ?
C6 Fe1 C3 C4 120.26(17) . . . 4_565 ?
C8 Fe1 C3 C4 -41.5(5) . . . . ?
C8 Fe1 C3 C4 161.0(4) 4_565 . . . ?
C4 Fe1 C3 C4 119.5(3) 4_565 . . . ?
C7 Fe1 C3 C4 -78.4(3) . . . . ?
C7 Fe1 C3 C4 -162.1(2) 4_565 . . . ?
C5 Fe1 C3 C4 81.4(2) 4_565 . . . ?
C5 Fe1 C3 C4 38.1(2) . . . . ?
C6 Fe1 C3 C4 -120.26(17) . . . . ?
C2 C3 C4 C5 -176.5(3) . . . . ?
C4 C3 C4 C5 -1.0(4) 4_565 . . . ?
Fe1 C3 C4 C5 -60.0(2) . . . . ?
C2 C3 C4 Fe1 -116.5(4) . . . . ?
C4 C3 C4 Fe1 59.0(3) 4_565 . . . ?
C8 Fe1 C4 C5 -78.0(2) . . . . ?
C8 Fe1 C4 C5 -43.9(4) 4_565 . . . ?
C3 Fe1 C4 C5 118.2(3) . . . . ?
C4 Fe1 C4 C5 80.32(19) 4_565 . . . ?
C7 Fe1 C4 C5 -120.1(2) . . . . ?
C7 Fe1 C4 C5 168.1(4) 4_565 . . . ?
C5 Fe1 C4 C5 36.6(2) 4_565 . . . ?
C6 Fe1 C4 C5 -160.7(2) . . . . ?
C8 Fe1 C4 C3 163.8(2) . . . . ?
C8 Fe1 C4 C3 -162.1(3) 4_565 . . . ?
C4 Fe1 C4 C3 -37.9(2) 4_565 . . . ?
C7 Fe1 C4 C3 121.7(2) . . . . ?
C7 Fe1 C4 C3 49.9(5) 4_565 . . . ?
C5 Fe1 C4 C3 -81.6(2) 4_565 . . . ?
C5 Fe1 C4 C3 -118.2(3) . . . . ?
C6 Fe1 C4 C3 81.1(2) . . . . ?
C3 C4 C5 C5 0.6(3) . . . 4_565 ?
Fe1 C4 C5 C5 -58.81(9) . . . 4_565 ?
C3 C4 C5 Fe1 59.4(2) . . . . ?
C8 Fe1 C5 C5 -119.83(14) . . . 4_565 ?
C8 Fe1 C5 C5 -77.50(15) 4_565 . . 4_565 ?
C3 Fe1 C5 C5 81.77(7) . . . 4_565 ?
C4 Fe1 C5 C5 37.11(11) 4_565 . . 4_565 ?
C4 Fe1 C5 C5 120.55(17) . . . 4_565 ?
C7 Fe1 C5 C5 -160.16(16) . . . 4_565 ?
C7 Fe1 C5 C5 -49.0(3) 4_565 . . 4_565 ?
C6 Fe1 C5 C5 172.1(5) . . . 4_565 ?
C8 Fe1 C5 C4 119.6(2) . . . . ?
C8 Fe1 C5 C4 161.9(2) 4_565 . . . ?
C3 Fe1 C5 C4 -38.78(17) . . . . ?
C4 Fe1 C5 C4 -83.4(2) 4_565 . . . ?
C7 Fe1 C5 C4 79.3(2) . . . . ?
C7 Fe1 C5 C4 -169.5(3) 4_565 . . . ?
C5 Fe1 C5 C4 -120.55(17) 4_565 . . . ?
C6 Fe1 C5 C4 51.6(5) . . . . ?
C8 Fe1 C6 C7 82.2(3) . . . 4_565 ?
C8 Fe1 C6 C7 37.3(2) 4_565 . . 4_565 ?
C3 Fe1 C6 C7 -120.2(2) . . . 4_565 ?
C4 Fe1 C6 C7 -76.1(3) 4_565 . . 4_565 ?
C4 Fe1 C6 C7 -164.4(2) . . . 4_565 ?
C7 Fe1 C6 C7 119.5(4) . . . 4_565 ?
C5 Fe1 C6 C7 -37.7(6) 4_565 . . 4_565 ?
C5 Fe1 C6 C7 157.2(4) . . . 4_565 ?
C8 Fe1 C6 C7 -37.3(2) . . . . ?
C8 Fe1 C6 C7 -82.2(3) 4_565 . . . ?
C3 Fe1 C6 C7 120.2(2) . . . . ?
C4 Fe1 C6 C7 164.4(2) 4_565 . . . ?
C4 Fe1 C6 C7 76.1(3) . . . . ?
C7 Fe1 C6 C7 -119.5(4) 4_565 . . . ?
C5 Fe1 C6 C7 -157.2(4) 4_565 . . . ?
C5 Fe1 C6 C7 37.7(6) . . . . ?
C7 C6 C7 C8 -0.5(5) 4_565 . . . ?
Fe1 C6 C7 C8 59.1(2) . . . . ?
C7 C6 C7 Fe1 -59.6(3) 4_565 . . . ?
C8 Fe1 C7 C6 119.8(3) . . . . ?
C8 Fe1 C7 C6 80.7(3) 4_565 . . . ?
C3 Fe1 C7 C6 -79.8(3) . . . . ?
C4 Fe1 C7 C6 -41.9(5) 4_565 . . . ?
C4 Fe1 C7 C6 -122.9(2) . . . . ?
C7 Fe1 C7 C6 37.1(3) 4_565 . . . ?
C5 Fe1 C7 C6 159.0(3) 4_565 . . . ?
C5 Fe1 C7 C6 -165.3(2) . . . . ?
C8 Fe1 C7 C8 -39.1(3) 4_565 . . . ?
C3 Fe1 C7 C8 160.4(2) . . . . ?
C4 Fe1 C7 C8 -161.7(4) 4_565 . . . ?
C4 Fe1 C7 C8 117.3(2) . . . . ?
C7 Fe1 C7 C8 -82.7(2) 4_565 . . . ?
C5 Fe1 C7 C8 39.2(5) 4_565 . . . ?
C5 Fe1 C7 C8 74.9(3) . . . . ?
C6 Fe1 C7 C8 -119.8(3) . . . . ?
C6 C7 C8 C8 0.3(3) . . . 4_565 ?
Fe1 C7 C8 C8 60.02(10) . . . 4_565 ?
C6 C7 C8 Fe1 -59.7(3) . . . . ?
C8 Fe1 C8 C7 117.7(2) 4_565 . . . ?
C3 Fe1 C8 C7 -50.3(5) . . . . ?
C4 Fe1 C8 C7 164.2(3) 4_565 . . . ?
C4 Fe1 C8 C7 -81.2(2) . . . . ?
C7 Fe1 C8 C7 79.7(3) 4_565 . . . ?
C5 Fe1 C8 C7 -163.8(2) 4_565 . . . ?
C5 Fe1 C8 C7 -122.8(2) . . . . ?
C6 Fe1 C8 C7 36.8(2) . . . . ?
C3 Fe1 C8 C8 -168.0(4) . . . 4_565 ?
C4 Fe1 C8 C8 46.5(3) 4_565 . . 4_565 ?
C4 Fe1 C8 C8 161.09(15) . . . 4_565 ?
C7 Fe1 C8 C8 -117.7(2) . . . 4_565 ?
C7 Fe1 C8 C8 -37.99(15) 4_565 . . 4_565 ?
C5 Fe1 C8 C8 78.47(14) 4_565 . . 4_565 ?
C5 Fe1 C8 C8 119.47(12) . . . 4_565 ?
C6 Fe1 C8 C8 -80.92(9) . . . 4_565 ?
